data_7715245
loop_
_publ_author_name
'Franke, Maurice'
'Klingsiek, Maximilian J.'
'Buth, Julian'
'Lamm, Jan-Hendrik'
'Neumann, Beate'
'Stammler, Hans-Georg'
'Mitzel, Norbert W.'

_publ_section_title
;
 Hexadentate poly-Lewis acids based on the bowl-shaped
 tribenzotriquinacene.
;
_journal_issue 18
_journal_name_full 'Dalton transactions (Cambridge, England : 2003)'
_journal_page_first 7751
_journal_page_last 7762
_journal_paper_doi 10.1039/d4dt00379a
_journal_volume 53
_journal_year 2024
_chemical_formula_moiety 'C31 H34'
_chemical_formula_sum 'C31 H34'
_chemical_formula_weight 406.58
_space_group_crystal_system triclinic
_space_group_IT_number 2
_space_group_name_Hall '-P 1'
_space_group_name_H-M_alt 'P -1'
_atom_sites_solution_hydrogens difmap
_atom_sites_solution_primary dual
_audit_creation_date 2021-07-20
_audit_creation_method
;
Olex2 1.3-ac4
(compiled 2019.04.23 svn.r3594 for Rigaku Oxford Diffraction, GUI svn.r5739)
;
_audit_update_record
;
2024-01-16 deposited with the CCDC.	2024-02-21 downloaded from the CCDC.
;
_cell_angle_alpha 99.294(3)
_cell_angle_beta 104.180(3)
_cell_angle_gamma 93.662(3)
_cell_formula_units_Z 2
_cell_length_a 9.0140(4)
_cell_length_b 9.3643(3)
_cell_length_c 14.7850(5)
_cell_measurement_reflns_used 5009
_cell_measurement_temperature 100.01(10)
_cell_measurement_theta_max 76.3050
_cell_measurement_theta_min 4.8300
_cell_volume 1187.09(8)
_computing_cell_refinement 'CrysAlisPro 1.171.41.104a (Rigaku OD, 2021)'
_computing_data_collection 'CrysAlisPro 1.171.41.104a (Rigaku OD, 2021)'
_computing_data_reduction 'CrysAlisPro 1.171.41.104a (Rigaku OD, 2021)'
_computing_molecular_graphics 'Olex2 (Dolomanov et al., 2009)'
_computing_publication_material 'Olex2 (Dolomanov et al., 2009)'
_computing_structure_refinement 'ShelXL (Sheldrick, 2015)'
_computing_structure_solution 'ShelXT (Sheldrick, 2015)'
_diffrn_ambient_environment N~2~
_diffrn_ambient_temperature 100.01(10)
_diffrn_detector 'CCD plate'
_diffrn_detector_area_resol_mean 5.3114
_diffrn_detector_type Atlas
_diffrn_measured_fraction_theta_full 0.999
_diffrn_measured_fraction_theta_max 0.975
_diffrn_measurement_details
;
List of Runs (angles in degrees, time in seconds):

  # Type    Start    End  Width  t~exp~   \w     \q     \k     \f   Frames
#--------------------------------------------------------------------------
  1  \w    -57.00 -10.00   1.00    5.50    --  -38.50 125.00-180.00   47
  2  \w    -56.00  32.00   1.00    5.50    --  -38.50  37.00  90.00   88
  3  \w   -114.00 -13.00   1.00    5.50    --  -38.50 -19.00 -90.00  101
  4  \w    -82.00 -17.00   1.00    5.50    --  -38.50 125.00 120.00   65
  5  \w     47.00  93.00   1.00    5.50    --   42.70-125.00  30.00   46
  6  \w     85.00 113.00   1.00   31.50    --  111.00-125.00   0.00   28
  7  \w    100.00 177.00   1.00   31.50    --  111.00  15.00  30.00   77
  8  \w     46.00  79.00   1.00   31.50    --  111.00 -61.00 120.00   33
  9  \w     41.00 113.00   1.00   31.50    --  111.00-125.00-120.00   72
 10  \w     55.00 137.00   1.00   31.50    --  111.00 -61.00-150.00   82
 11  \w    139.00 178.00   1.00   31.50    --  111.00  77.00-180.00   39
 12  \w     39.00 106.00   1.00   31.50    --  111.00 -94.00 120.00   67
 13  \w     85.00 178.00   1.00   31.50    --  111.00  61.00 -90.00   93
 14  \w    149.00 177.00   1.00   31.50    --  111.00  77.00 -60.00   28
 15  \w     31.00 107.00   1.00   31.50    --  111.00 -94.00   0.00   76
 16  \w     97.00 163.00   1.00   31.50    --  111.00 125.00-150.00   66
 17  \w     98.00 134.00   1.00   31.50    --  111.00 125.00   0.00   36
 18  \w     33.00  63.00   1.00   31.50    --  111.00 -94.00-120.00   30
 19  \w     74.00  99.00   1.00   31.50    --  111.00 -94.00-120.00   25
 20  \w    112.00 137.00   1.00   31.50    --  111.00 -61.00 120.00   25
 21  \w     95.00 169.00   1.00   31.50    --  111.00  30.00 -30.00   74
 22  \w     62.00 107.00   1.00   31.50    --  111.00 -94.00  60.00   45
 23  \w     38.00  76.00   1.00   31.50    --  111.00 -94.00  30.00   38
;
_diffrn_measurement_device 'four-circle diffractometer'
_diffrn_measurement_device_type 'SuperNova, Dual, Cu at home/near, Atlas'
_diffrn_measurement_method '\w scans'
_diffrn_orient_matrix_type 'CrysAlisPro convention (1999,Acta A55,543-557)'
_diffrn_orient_matrix_UB_11 -0.1721229000
_diffrn_orient_matrix_UB_12 -0.0369919000
_diffrn_orient_matrix_UB_13 -0.0075814000
_diffrn_orient_matrix_UB_21 0.0207695000
_diffrn_orient_matrix_UB_22 0.0912957000
_diffrn_orient_matrix_UB_23 0.0996269000
_diffrn_orient_matrix_UB_31 -0.0372057000
_diffrn_orient_matrix_UB_32 0.1357013000
_diffrn_orient_matrix_UB_33 -0.0443608000
_diffrn_radiation_monochromator mirror
_diffrn_radiation_probe x-ray
_diffrn_radiation_type 'Cu K\a'
_diffrn_radiation_wavelength 1.54184
_diffrn_reflns_av_R_equivalents 0.0228
_diffrn_reflns_av_unetI/netI 0.0333
_diffrn_reflns_Laue_measured_fraction_full 0.999
_diffrn_reflns_Laue_measured_fraction_max 0.975
_diffrn_reflns_limit_h_max 11
_diffrn_reflns_limit_h_min -11
_diffrn_reflns_limit_k_max 11
_diffrn_reflns_limit_k_min -6
_diffrn_reflns_limit_l_max 18
_diffrn_reflns_limit_l_min -18
_diffrn_reflns_number 9704
_diffrn_reflns_point_group_measured_fraction_full 0.999
_diffrn_reflns_point_group_measured_fraction_max 0.975
_diffrn_reflns_theta_full 67.684
_diffrn_reflns_theta_max 76.342
_diffrn_reflns_theta_min 3.136
_diffrn_source 'micro-focus sealed X-ray tube'
_diffrn_source_type 'SuperNova (Cu) X-ray Source'
_exptl_absorpt_coefficient_mu 0.473
_exptl_absorpt_correction_T_max 1.000
_exptl_absorpt_correction_T_min 0.930
_exptl_absorpt_correction_type gaussian
_exptl_absorpt_process_details
;
CrysAlisPro 1.171.41.104a (Rigaku Oxford Diffraction, 2021)
Numerical absorption correction based on gaussian integration over
a multifaceted crystal model
Empirical absorption correction using spherical harmonics,
implemented in SCALE3 ABSPACK scaling algorithm.
;
_exptl_crystal_colour 'clear colourless'
_exptl_crystal_colour_lustre clear
_exptl_crystal_colour_primary colourless
_exptl_crystal_density_diffrn 1.137
_exptl_crystal_description plate
_exptl_crystal_F_000 440
_exptl_crystal_size_max 0.12
_exptl_crystal_size_mid 0.08
_exptl_crystal_size_min 0.02
_refine_diff_density_max 0.354
_refine_diff_density_min -0.212
_refine_diff_density_rms 0.041
_refine_ls_extinction_method none
_refine_ls_goodness_of_fit_ref 1.037
_refine_ls_hydrogen_treatment refall
_refine_ls_matrix_type full
_refine_ls_number_parameters 416
_refine_ls_number_reflns 4856
_refine_ls_number_restraints 0
_refine_ls_restrained_S_all 1.037
_refine_ls_R_factor_all 0.0508
_refine_ls_R_factor_gt 0.0419
_refine_ls_shift/su_max 0.000
_refine_ls_shift/su_mean 0.000
_refine_ls_structure_factor_coef Fsqd
_refine_ls_weighting_details 'w=1/[\s^2^(Fo^2^)+(0.0550P)^2^+0.3012P] where P=(Fo^2^+2Fc^2^)/3'
_refine_ls_weighting_scheme calc
_refine_ls_wR_factor_gt 0.1037
_refine_ls_wR_factor_ref 0.1109
_reflns_Friedel_coverage 0.000
_reflns_number_gt 4125
_reflns_number_total 4856
_reflns_threshold_expression 'I > 2\s(I)'
_cod_data_source_file d4dt00379a2.cif
_cod_data_source_block 2
_cod_depositor_comments 'Adding full bibliography for 7715245--7715251.cif.'
_cod_database_code 7715245
_shelx_shelxl_version_number 2018/3
_chemical_oxdiff_formula 'C31 H34'
_shelx_space_group_comment
;
The symmetry employed for this shelxl refinement is uniquely defined
by the following loop, which should always be used as a source of
symmetry information in preference to the above space-group names.
They are only intended as comments.
;
_shelx_estimated_absorpt_t_max 0.991
_shelx_estimated_absorpt_t_min 0.945
_reflns_odcompleteness_completeness 99.62
_reflns_odcompleteness_iscentric 1
_reflns_odcompleteness_theta 71.98
_olex2_refinement_description
;
;
_olex2_date_sample_data_collection 2021-07-19
_olex2_submission_special_instructions 'No special instructions were received'
_oxdiff_exptl_absorpt_empirical_details
;
Empirical correction (ABSPACK) includes:
- Absorption correction using spherical harmonics
- Frame scaling
- Detector area scaling
;
_oxdiff_exptl_absorpt_empirical_full_max 1.104
_oxdiff_exptl_absorpt_empirical_full_min 0.908

loop_
_space_group_symop_operation_xyz
'x, y, z'
'-x, -y, -z'

loop_
_atom_site_label
_atom_site_type_symbol
_atom_site_fract_x
_atom_site_fract_y
_atom_site_fract_z
_atom_site_U_iso_or_equiv
_atom_site_adp_type
_atom_site_occupancy
_atom_site_site_symmetry_order
_atom_site_calc_flag
_atom_site_refinement_flags_posn
_atom_site_refinement_flags_adp
_atom_site_refinement_flags_occupancy
_atom_site_disorder_assembly
_atom_site_disorder_group
C1 C 0.50738(14) 0.73799(12) 0.27359(8) 0.0172(2) Uani 1 1 d . . . . .
H1 H 0.556(2) 0.8001(18) 0.3370(12) 0.022(4) Uiso 1 1 d . . . . .
C2 C 0.32953(14) 0.70778(12) 0.25873(8) 0.0177(2) Uani 1 1 d . . . . .
C3 C 0.26116(14) 0.77221(12) 0.17146(8) 0.0178(2) Uani 1 1 d . . . . .
C4 C 0.10606(14) 0.77569(13) 0.12753(9) 0.0204(2) Uani 1 1 d . . . . .
H4 H 0.0248(19) 0.7370(17) 0.1528(12) 0.020(4) Uiso 1 1 d . . . . .
C5 C 0.06664(15) 0.83633(13) 0.04591(9) 0.0218(3) Uani 1 1 d . . . . .
H5 H -0.041(2) 0.8365(18) 0.0151(12) 0.024(4) Uiso 1 1 d . . . . .
C6 C 0.18058(15) 0.89309(13) 0.00877(9) 0.0220(3) Uani 1 1 d . . . . .
H6 H 0.152(2) 0.9337(19) -0.0492(13) 0.027(4) Uiso 1 1 d . . . . .
C7 C 0.33498(15) 0.89041(13) 0.05309(9) 0.0206(2) Uani 1 1 d . . . . .
H7 H 0.413(2) 0.9290(17) 0.0264(12) 0.020(4) Uiso 1 1 d . . . . .
C8 C 0.37475(14) 0.82964(12) 0.13461(9) 0.0178(2) Uani 1 1 d . . . . .
C9 C 0.53571(13) 0.81537(12) 0.19199(8) 0.0168(2) Uani 1 1 d . . . . .
C10 C 0.61568(13) 0.70772(12) 0.13736(8) 0.0168(2) Uani 1 1 d . . . . .
C11 C 0.66039(14) 0.72007(13) 0.05506(9) 0.0200(2) Uani 1 1 d . . . . .
H11 H 0.643(2) 0.809(2) 0.0262(13) 0.029(4) Uiso 1 1 d . . . . .
C12 C 0.72905(14) 0.60753(14) 0.01339(9) 0.0215(3) Uani 1 1 d . . . . .
H12 H 0.759(2) 0.6140(18) -0.0429(13) 0.026(4) Uiso 1 1 d . . . . .
C13 C 0.75545(15) 0.48482(13) 0.05457(9) 0.0223(3) Uani 1 1 d . . . . .
H13 H 0.804(2) 0.4072(19) 0.0245(13) 0.027(4) Uiso 1 1 d . . . . .
C14 C 0.71024(14) 0.47215(13) 0.13661(9) 0.0209(2) Uani 1 1 d . . . . .
H14 H 0.726(2) 0.3871(19) 0.1647(12) 0.024(4) Uiso 1 1 d . . . . .
C15 C 0.63928(13) 0.58391(13) 0.17745(8) 0.0177(2) Uani 1 1 d . . . . .
C16 C 0.57619(14) 0.58816(12) 0.26409(8) 0.0177(2) Uani 1 1 d . . . . .
C17 C 0.43610(14) 0.47708(13) 0.24409(8) 0.0185(2) Uani 1 1 d . . . . .
C18 C 0.43287(16) 0.32596(13) 0.22981(9) 0.0229(3) Uani 1 1 d . . . . .
H18 H 0.528(2) 0.281(2) 0.2327(13) 0.029(4) Uiso 1 1 d . . . . .
C19 C 0.29232(17) 0.24077(13) 0.20868(9) 0.0247(3) Uani 1 1 d . . . . .
H19 H 0.288(2) 0.136(2) 0.1977(13) 0.027(4) Uiso 1 1 d . . . . .
C20 C 0.15651(16) 0.30610(14) 0.20200(9) 0.0240(3) Uani 1 1 d . . . . .
H20 H 0.061(2) 0.2484(19) 0.1878(13) 0.028(4) Uiso 1 1 d . . . . .
C21 C 0.15943(15) 0.45719(14) 0.21720(9) 0.0214(3) Uani 1 1 d . . . . .
H21 H 0.066(2) 0.5015(18) 0.2138(12) 0.025(4) Uiso 1 1 d . . . . .
C22 C 0.30071(14) 0.54219(12) 0.23862(8) 0.0178(2) Uani 1 1 d . . . . .
C23 C 0.27128(15) 0.77004(13) 0.34516(9) 0.0219(3) Uani 1 1 d . . . . .
H23A H 0.327(2) 0.7290(18) 0.4020(12) 0.022(4) Uiso 1 1 d . . . . .
H23B H 0.158(2) 0.7342(19) 0.3335(13) 0.027(4) Uiso 1 1 d . . . . .
C24 C 0.28816(18) 0.93548(15) 0.37153(10) 0.0280(3) Uani 1 1 d . . . . .
H24A H 0.399(2) 0.976(2) 0.3800(14) 0.037(5) Uiso 1 1 d . . . . .
H24B H 0.225(2) 0.979(2) 0.3199(15) 0.038(5) Uiso 1 1 d . . . . .
C25 C 0.2420(2) 0.98616(18) 0.46343(11) 0.0373(3) Uani 1 1 d . . . . .
H25A H 0.132(2) 0.945(2) 0.4583(14) 0.038(5) Uiso 1 1 d . . . . .
H25B H 0.311(3) 0.949(2) 0.5185(17) 0.049(6) Uiso 1 1 d . . . . .
H25C H 0.251(2) 1.098(2) 0.4807(15) 0.044(5) Uiso 1 1 d . . . . .
C26 C 0.62856(14) 0.96704(13) 0.22702(9) 0.0210(2) Uani 1 1 d . . . . .
H26A H 0.572(2) 1.0258(19) 0.2671(12) 0.024(4) Uiso 1 1 d . . . . .
H26B H 0.627(2) 1.0163(18) 0.1696(12) 0.023(4) Uiso 1 1 d . . . . .
C27 C 0.79561(16) 0.97005(14) 0.28180(10) 0.0259(3) Uani 1 1 d . . . . .
H27A H 0.852(2) 0.920(2) 0.2391(14) 0.036(5) Uiso 1 1 d . . . . .
H27B H 0.802(2) 0.918(2) 0.3379(14) 0.031(4) Uiso 1 1 d . . . . .
C28 C 0.87130(18) 1.12619(16) 0.31895(12) 0.0333(3) Uani 1 1 d . . . . .
H28A H 0.818(2) 1.178(2) 0.3646(15) 0.042(5) Uiso 1 1 d . . . . .
H28B H 0.859(2) 1.180(2) 0.2638(15) 0.039(5) Uiso 1 1 d . . . . .
H28C H 0.980(3) 1.127(2) 0.3509(17) 0.052(6) Uiso 1 1 d . . . . .
C29 C 0.70337(15) 0.57100(14) 0.35147(9) 0.0219(3) Uani 1 1 d . . . . .
H29A H 0.789(2) 0.6506(19) 0.3634(12) 0.025(4) Uiso 1 1 d . . . . .
H29B H 0.749(2) 0.478(2) 0.3359(13) 0.031(4) Uiso 1 1 d . . . . .
C30 C 0.65159(17) 0.56716(16) 0.44159(10) 0.0287(3) Uani 1 1 d . . . . .
H30A H 0.602(2) 0.659(2) 0.4576(13) 0.032(4) Uiso 1 1 d . . . . .
H30B H 0.572(2) 0.481(2) 0.4311(14) 0.036(5) Uiso 1 1 d . . . . .
C31 C 0.7851(2) 0.5574(2) 0.52549(11) 0.0408(4) Uani 1 1 d . . . . .
H31A H 0.840(3) 0.460(3) 0.5128(17) 0.056(6) Uiso 1 1 d . . . . .
H31B H 0.864(3) 0.638(2) 0.5330(16) 0.048(6) Uiso 1 1 d . . . . .
H31C H 0.744(3) 0.557(3) 0.5858(18) 0.055(6) Uiso 1 1 d . . . . .

loop_
_atom_site_aniso_label
_atom_site_aniso_U_11
_atom_site_aniso_U_22
_atom_site_aniso_U_33
_atom_site_aniso_U_23
_atom_site_aniso_U_13
_atom_site_aniso_U_12
C1 0.0195(6) 0.0166(5) 0.0155(5) 0.0023(4) 0.0048(4) 0.0023(4)
C2 0.0184(5) 0.0179(5) 0.0172(5) 0.0025(4) 0.0059(4) 0.0020(4)
C3 0.0212(6) 0.0143(5) 0.0185(5) 0.0018(4) 0.0067(4) 0.0039(4)
C4 0.0193(6) 0.0197(5) 0.0228(6) 0.0023(5) 0.0074(5) 0.0037(4)
C5 0.0206(6) 0.0191(5) 0.0246(6) 0.0029(5) 0.0032(5) 0.0063(4)
C6 0.0264(6) 0.0174(5) 0.0225(6) 0.0066(5) 0.0040(5) 0.0059(5)
C7 0.0230(6) 0.0166(5) 0.0240(6) 0.0062(5) 0.0075(5) 0.0022(4)
C8 0.0199(6) 0.0130(5) 0.0200(6) 0.0022(4) 0.0046(4) 0.0029(4)
C9 0.0187(5) 0.0154(5) 0.0169(5) 0.0037(4) 0.0052(4) 0.0017(4)
C10 0.0156(5) 0.0161(5) 0.0173(5) 0.0014(4) 0.0028(4) 0.0004(4)
C11 0.0196(6) 0.0205(6) 0.0202(6) 0.0058(5) 0.0047(4) 0.0009(4)
C12 0.0207(6) 0.0260(6) 0.0172(6) 0.0012(5) 0.0065(5) -0.0010(5)
C13 0.0216(6) 0.0203(6) 0.0239(6) -0.0019(5) 0.0074(5) 0.0024(5)
C14 0.0220(6) 0.0174(5) 0.0234(6) 0.0044(5) 0.0055(5) 0.0037(4)
C15 0.0166(5) 0.0183(5) 0.0166(5) 0.0022(4) 0.0026(4) 0.0007(4)
C16 0.0204(6) 0.0160(5) 0.0173(5) 0.0044(4) 0.0047(4) 0.0035(4)
C17 0.0225(6) 0.0192(5) 0.0141(5) 0.0046(4) 0.0046(4) 0.0015(4)
C18 0.0288(7) 0.0192(6) 0.0220(6) 0.0061(5) 0.0073(5) 0.0039(5)
C19 0.0356(7) 0.0172(6) 0.0215(6) 0.0047(5) 0.0082(5) -0.0010(5)
C20 0.0281(7) 0.0244(6) 0.0187(6) 0.0039(5) 0.0069(5) -0.0052(5)
C21 0.0231(6) 0.0248(6) 0.0172(6) 0.0049(5) 0.0068(5) 0.0008(5)
C22 0.0230(6) 0.0185(5) 0.0129(5) 0.0036(4) 0.0062(4) 0.0014(4)
C23 0.0258(6) 0.0226(6) 0.0195(6) 0.0029(5) 0.0103(5) 0.0036(5)
C24 0.0350(7) 0.0235(6) 0.0272(7) 0.0008(5) 0.0132(6) 0.0053(5)
C25 0.0483(9) 0.0353(8) 0.0289(8) -0.0016(6) 0.0144(7) 0.0107(7)
C26 0.0213(6) 0.0156(5) 0.0256(6) 0.0036(5) 0.0059(5) 0.0011(4)
C27 0.0230(6) 0.0219(6) 0.0302(7) 0.0008(5) 0.0052(5) -0.0007(5)
C28 0.0276(7) 0.0276(7) 0.0403(8) 0.0023(6) 0.0051(6) -0.0057(5)
C29 0.0226(6) 0.0235(6) 0.0199(6) 0.0075(5) 0.0035(5) 0.0035(5)
C30 0.0331(7) 0.0316(7) 0.0203(6) 0.0077(5) 0.0042(5) -0.0003(6)
C31 0.0481(9) 0.0448(9) 0.0239(7) 0.0121(6) -0.0021(7) -0.0052(7)

loop_
_atom_type_symbol
_atom_type_description
_atom_type_scat_dispersion_real
_atom_type_scat_dispersion_imag
_atom_type_scat_source
C C 0.0181 0.0091 'International Tables Vol C Tables 4.2.6.8 and 6.1.1.4'
H H 0.0000 0.0000 'International Tables Vol C Tables 4.2.6.8 and 6.1.1.4'

loop_
_exptl_crystal_face_index_h
_exptl_crystal_face_index_k
_exptl_crystal_face_index_l
_exptl_crystal_face_perp_dist
0 0 1 0.0110
2 0 -1 0.0594
-2 0 1 0.0594
0 1 -1 0.0295
0 -1 1 0.0295
0 0 -1 0.0110

loop_
_geom_angle_atom_site_label_1
_geom_angle_atom_site_label_2
_geom_angle_atom_site_label_3
_geom_angle
_geom_angle_site_symmetry_1
_geom_angle_site_symmetry_3
_geom_angle_publ_flag
C2 C1 H1 110.5(10) . . ?
C2 C1 C9 108.06(9) . . ?
C2 C1 C16 108.45(9) . . ?
C9 C1 H1 110.7(9) . . ?
C9 C1 C16 107.99(9) . . ?
C16 C1 H1 111.0(9) . . ?
C3 C2 C1 103.94(9) . . ?
C3 C2 C22 111.86(10) . . ?
C3 C2 C23 112.72(10) . . ?
C22 C2 C1 103.53(9) . . ?
C22 C2 C23 109.88(9) . . ?
C23 C2 C1 114.47(10) . . ?
C4 C3 C2 127.90(11) . . ?
C8 C3 C2 111.76(10) . . ?
C8 C3 C4 120.32(11) . . ?
C3 C4 H4 121.5(10) . . ?
C5 C4 C3 119.14(11) . . ?
C5 C4 H4 119.3(10) . . ?
C4 C5 H5 118.6(10) . . ?
C6 C5 C4 120.47(11) . . ?
C6 C5 H5 120.9(10) . . ?
C5 C6 H6 120.0(11) . . ?
C7 C6 C5 120.24(11) . . ?
C7 C6 H6 119.8(11) . . ?
C6 C7 H7 119.7(10) . . ?
C6 C7 C8 119.43(11) . . ?
C8 C7 H7 120.9(10) . . ?
C3 C8 C7 120.40(11) . . ?
C3 C8 C9 112.47(10) . . ?
C7 C8 C9 127.13(11) . . ?
C8 C9 C1 103.74(9) . . ?
C8 C9 C10 111.75(10) . . ?
C8 C9 C26 109.92(9) . . ?
C10 C9 C1 103.94(9) . . ?
C10 C9 C26 112.97(10) . . ?
C26 C9 C1 114.08(10) . . ?
C11 C10 C9 127.61(10) . . ?
C15 C10 C9 112.08(10) . . ?
C15 C10 C11 120.28(11) . . ?
C10 C11 H11 120.4(11) . . ?
C12 C11 C10 119.38(11) . . ?
C12 C11 H11 120.3(11) . . ?
C11 C12 H12 120.2(10) . . ?
C11 C12 C13 120.33(11) . . ?
C13 C12 H12 119.4(10) . . ?
C12 C13 H13 119.2(10) . . ?
C14 C13 C12 120.30(11) . . ?
C14 C13 H13 120.5(10) . . ?
C13 C14 H14 121.0(10) . . ?
C13 C14 C15 119.31(11) . . ?
C15 C14 H14 119.7(10) . . ?
C10 C15 C14 120.37(11) . . ?
C10 C15 C16 112.29(10) . . ?
C14 C15 C16 127.32(11) . . ?
C15 C16 C1 103.68(9) . . ?
C15 C16 C17 111.19(10) . . ?
C15 C16 C29 110.84(10) . . ?
C17 C16 C1 103.48(9) . . ?
C17 C16 C29 112.78(9) . . ?
C29 C16 C1 114.33(10) . . ?
C18 C17 C16 127.28(11) . . ?
C22 C17 C16 112.28(10) . . ?
C22 C17 C18 120.42(12) . . ?
C17 C18 H18 120.2(11) . . ?
C19 C18 C17 119.31(12) . . ?
C19 C18 H18 120.5(11) . . ?
C18 C19 H19 120.1(11) . . ?
C18 C19 C20 120.21(12) . . ?
C20 C19 H19 119.7(11) . . ?
C19 C20 H20 120.3(11) . . ?
C19 C20 C21 120.65(12) . . ?
C21 C20 H20 119.0(11) . . ?
C20 C21 H21 120.4(10) . . ?
C20 C21 C22 118.94(12) . . ?
C22 C21 H21 120.7(10) . . ?
C17 C22 C2 112.20(10) . . ?
C17 C22 C21 120.47(11) . . ?
C21 C22 C2 127.33(11) . . ?
C2 C23 H23A 108.8(10) . . ?
C2 C23 H23B 109.7(10) . . ?
H23A C23 H23B 105.6(13) . . ?
C24 C23 C2 115.58(10) . . ?
C24 C23 H23A 109.0(10) . . ?
C24 C23 H23B 107.7(10) . . ?
C23 C24 H24A 110.2(11) . . ?
C23 C24 H24B 111.0(12) . . ?
C23 C24 C25 111.59(12) . . ?
H24A C24 H24B 106.0(15) . . ?
C25 C24 H24A 108.7(12) . . ?
C25 C24 H24B 109.2(12) . . ?
C24 C25 H25A 111.1(12) . . ?
C24 C25 H25B 110.2(13) . . ?
C24 C25 H25C 111.9(12) . . ?
H25A C25 H25B 106.7(16) . . ?
H25A C25 H25C 108.6(16) . . ?
H25B C25 H25C 108.1(18) . . ?
C9 C26 H26A 106.5(10) . . ?
C9 C26 H26B 108.9(10) . . ?
H26A C26 H26B 107.1(13) . . ?
C27 C26 C9 116.19(10) . . ?
C27 C26 H26A 110.0(10) . . ?
C27 C26 H26B 107.8(10) . . ?
C26 C27 H27A 108.6(12) . . ?
C26 C27 H27B 110.2(11) . . ?
C26 C27 C28 111.18(11) . . ?
H27A C27 H27B 109.2(15) . . ?
C28 C27 H27A 109.0(11) . . ?
C28 C27 H27B 108.6(11) . . ?
C27 C28 H28A 109.9(12) . . ?
C27 C28 H28B 109.0(12) . . ?
C27 C28 H28C 110.7(14) . . ?
H28A C28 H28B 107.3(16) . . ?
H28A C28 H28C 109.2(18) . . ?
H28B C28 H28C 110.6(17) . . ?
C16 C29 H29A 109.0(10) . . ?
C16 C29 H29B 108.7(11) . . ?
H29A C29 H29B 105.5(14) . . ?
C30 C29 C16 115.41(11) . . ?
C30 C29 H29A 110.0(10) . . ?
C30 C29 H29B 107.8(10) . . ?
C29 C30 H30A 109.1(10) . . ?
C29 C30 H30B 109.8(11) . . ?
C29 C30 C31 112.09(13) . . ?
H30A C30 H30B 108.1(16) . . ?
C31 C30 H30A 108.6(11) . . ?
C31 C30 H30B 109.1(11) . . ?
C30 C31 H31A 111.5(13) . . ?
C30 C31 H31B 108.5(13) . . ?
C30 C31 H31C 109.3(14) . . ?
H31A C31 H31B 105.9(18) . . ?
H31A C31 H31C 108.5(17) . . ?
H31B C31 H31C 113.1(19) . . ?

loop_
_geom_bond_atom_site_label_1
_geom_bond_atom_site_label_2
_geom_bond_distance
_geom_bond_site_symmetry_2
_geom_bond_publ_flag
C1 H1 0.999(18) . ?
C1 C2 1.5645(16) . ?
C1 C9 1.5671(15) . ?
C1 C16 1.5695(15) . ?
C2 C3 1.5226(16) . ?
C2 C22 1.5239(16) . ?
C2 C23 1.5413(16) . ?
C3 C4 1.3947(17) . ?
C3 C8 1.3899(17) . ?
C4 H4 0.975(17) . ?
C4 C5 1.3936(18) . ?
C5 H5 0.970(18) . ?
C5 C6 1.3928(19) . ?
C6 H6 0.977(18) . ?
C6 C7 1.3892(18) . ?
C7 H7 0.966(17) . ?
C7 C8 1.3932(17) . ?
C8 C9 1.5169(16) . ?
C9 C10 1.5177(16) . ?
C9 C26 1.5441(16) . ?
C10 C11 1.3916(17) . ?
C10 C15 1.3901(16) . ?
C11 H11 0.998(18) . ?
C11 C12 1.3905(18) . ?
C12 H12 0.944(18) . ?
C12 C13 1.3921(18) . ?
C13 H13 0.973(18) . ?
C13 C14 1.3907(18) . ?
C14 H14 0.959(17) . ?
C14 C15 1.3927(17) . ?
C15 C16 1.5196(16) . ?
C16 C17 1.5212(17) . ?
C16 C29 1.5408(16) . ?
C17 C18 1.3941(17) . ?
C17 C22 1.3893(17) . ?
C18 H18 0.973(19) . ?
C18 C19 1.3913(19) . ?
C19 H19 0.967(18) . ?
C19 C20 1.392(2) . ?
C20 H20 0.946(19) . ?
C20 C21 1.3937(18) . ?
C21 H21 0.953(18) . ?
C21 C22 1.3953(18) . ?
C23 H23A 1.015(17) . ?
C23 H23B 1.016(19) . ?
C23 C24 1.5235(18) . ?
C24 H24A 1.02(2) . ?
C24 H24B 0.99(2) . ?
C24 C25 1.5294(19) . ?
C25 H25A 1.02(2) . ?
C25 H25B 1.02(2) . ?
C25 H25C 1.03(2) . ?
C26 H26A 0.998(18) . ?
C26 H26B 1.027(17) . ?
C26 C27 1.5211(18) . ?
C27 H27A 0.98(2) . ?
C27 H27B 1.017(18) . ?
C27 C28 1.5279(18) . ?
C28 H28A 1.00(2) . ?
C28 H28B 1.02(2) . ?
C28 H28C 0.97(3) . ?
C29 H29A 1.000(18) . ?
C29 H29B 1.006(19) . ?
C29 C30 1.5207(18) . ?
C30 H30A 1.012(19) . ?
C30 H30B 1.01(2) . ?
C30 C31 1.521(2) . ?
C31 H31A 1.08(2) . ?
C31 H31B 0.98(2) . ?
C31 H31C 1.04(2) . ?

loop_
_geom_torsion_atom_site_label_1
_geom_torsion_atom_site_label_2
_geom_torsion_atom_site_label_3
_geom_torsion_atom_site_label_4
_geom_torsion
_geom_torsion_site_symmetry_1
_geom_torsion_site_symmetry_2
_geom_torsion_site_symmetry_3
_geom_torsion_site_symmetry_4
_geom_torsion_publ_flag
C1 C2 C3 C4 -179.63(11) . . . . ?
C1 C2 C3 C8 1.68(13) . . . . ?
C1 C2 C22 C17 2.52(13) . . . . ?
C1 C2 C22 C21 -177.81(11) . . . . ?
C1 C2 C23 C24 65.90(14) . . . . ?
C1 C9 C10 C11 176.87(12) . . . . ?
C1 C9 C10 C15 -1.40(13) . . . . ?
C1 C9 C26 C27 66.89(14) . . . . ?
C1 C16 C17 C18 -179.82(12) . . . . ?
C1 C16 C17 C22 1.59(13) . . . . ?
C1 C16 C29 C30 65.77(14) . . . . ?
C2 C1 C9 C8 1.08(12) . . . . ?
C2 C1 C9 C10 -115.90(10) . . . . ?
C2 C1 C9 C26 120.65(10) . . . . ?
C2 C1 C16 C15 116.19(10) . . . . ?
C2 C1 C16 C17 0.03(12) . . . . ?
C2 C1 C16 C29 -123.02(11) . . . . ?
C2 C3 C4 C5 -178.07(11) . . . . ?
C2 C3 C8 C7 178.38(10) . . . . ?
C2 C3 C8 C9 -1.07(14) . . . . ?
C2 C23 C24 C25 -174.44(12) . . . . ?
C3 C2 C22 C17 113.84(11) . . . . ?
C3 C2 C22 C21 -66.49(15) . . . . ?
C3 C2 C23 C24 -52.62(15) . . . . ?
C3 C4 C5 C6 -0.16(18) . . . . ?
C3 C8 C9 C1 -0.04(13) . . . . ?
C3 C8 C9 C10 111.33(11) . . . . ?
C3 C8 C9 C26 -122.41(11) . . . . ?
C4 C3 C8 C7 -0.42(18) . . . . ?
C4 C3 C8 C9 -179.87(10) . . . . ?
C4 C5 C6 C7 -0.31(19) . . . . ?
C5 C6 C7 C8 0.41(18) . . . . ?
C6 C7 C8 C3 -0.05(18) . . . . ?
C6 C7 C8 C9 179.32(11) . . . . ?
C7 C8 C9 C1 -179.45(11) . . . . ?
C7 C8 C9 C10 -68.07(15) . . . . ?
C7 C8 C9 C26 58.19(15) . . . . ?
C8 C3 C4 C5 0.52(18) . . . . ?
C8 C9 C10 C11 65.63(15) . . . . ?
C8 C9 C10 C15 -112.65(11) . . . . ?
C8 C9 C26 C27 -177.10(11) . . . . ?
C9 C1 C2 C3 -1.64(12) . . . . ?
C9 C1 C2 C22 115.38(10) . . . . ?
C9 C1 C2 C23 -125.02(10) . . . . ?
C9 C1 C16 C15 -0.67(12) . . . . ?
C9 C1 C16 C17 -116.83(10) . . . . ?
C9 C1 C16 C29 120.12(11) . . . . ?
C9 C10 C11 C12 -178.23(11) . . . . ?
C9 C10 C15 C14 179.51(11) . . . . ?
C9 C10 C15 C16 1.05(14) . . . . ?
C9 C26 C27 C28 -175.68(11) . . . . ?
C10 C9 C26 C27 -51.53(14) . . . . ?
C10 C11 C12 C13 -1.19(18) . . . . ?
C10 C15 C16 C1 -0.20(13) . . . . ?
C10 C15 C16 C17 110.39(11) . . . . ?
C10 C15 C16 C29 -123.33(11) . . . . ?
C11 C10 C15 C14 1.10(18) . . . . ?
C11 C10 C15 C16 -177.37(11) . . . . ?
C11 C12 C13 C14 1.45(19) . . . . ?
C12 C13 C14 C15 -0.43(19) . . . . ?
C13 C14 C15 C10 -0.84(19) . . . . ?
C13 C14 C15 C16 177.38(12) . . . . ?
C14 C15 C16 C1 -178.54(12) . . . . ?
C14 C15 C16 C17 -67.95(16) . . . . ?
C14 C15 C16 C29 58.34(16) . . . . ?
C15 C10 C11 C12 -0.08(18) . . . . ?
C15 C16 C17 C18 69.46(15) . . . . ?
C15 C16 C17 C22 -109.13(11) . . . . ?
C15 C16 C29 C30 -177.49(10) . . . . ?
C16 C1 C2 C3 -118.46(10) . . . . ?
C16 C1 C2 C22 -1.43(12) . . . . ?
C16 C1 C2 C23 118.16(10) . . . . ?
C16 C1 C9 C8 118.19(10) . . . . ?
C16 C1 C9 C10 1.22(12) . . . . ?
C16 C1 C9 C26 -122.24(10) . . . . ?
C16 C17 C18 C19 -177.58(11) . . . . ?
C16 C17 C22 C2 -2.69(14) . . . . ?
C16 C17 C22 C21 177.61(10) . . . . ?
C16 C29 C30 C31 -177.22(12) . . . . ?
C17 C16 C29 C30 -52.09(14) . . . . ?
C17 C18 C19 C20 -0.06(19) . . . . ?
C18 C17 C22 C2 178.61(11) . . . . ?
C18 C17 C22 C21 -1.08(18) . . . . ?
C18 C19 C20 C21 -0.61(19) . . . . ?
C19 C20 C21 C22 0.43(18) . . . . ?
C20 C21 C22 C2 -179.24(11) . . . . ?
C20 C21 C22 C17 0.41(18) . . . . ?
C22 C2 C3 C4 69.31(15) . . . . ?
C22 C2 C3 C8 -109.38(11) . . . . ?
C22 C2 C23 C24 -178.12(11) . . . . ?
C22 C17 C18 C19 0.90(18) . . . . ?
C23 C2 C3 C4 -55.11(16) . . . . ?
C23 C2 C3 C8 126.20(11) . . . . ?
C23 C2 C22 C17 -120.17(11) . . . . ?
C23 C2 C22 C21 59.49(16) . . . . ?
C26 C9 C10 C11 -58.95(16) . . . . ?
C26 C9 C10 C15 122.78(11) . . . . ?
C29 C16 C17 C18 -55.75(16) . . . . ?
C29 C16 C17 C22 125.67(11) . . . . ?

loop_
_exptl_oxdiff_crystal_face_indexfrac_h
_exptl_oxdiff_crystal_face_indexfrac_k
_exptl_oxdiff_crystal_face_indexfrac_l
_exptl_oxdiff_crystal_face_x
_exptl_oxdiff_crystal_face_y
_exptl_oxdiff_crystal_face_z
0.0022 0.0006 1.0009 -0.0080 0.0998 -0.0444
2.0020 -0.0029 -1.0087 -0.3368 -0.0592 -0.0301
-2.0020 0.0029 1.0087 0.3368 0.0592 0.0301
0.0004 1.0010 -1.0016 -0.0295 -0.0084 0.1803
-0.0004 -1.0010 1.0016 0.0295 0.0084 -0.1803
-0.0022 -0.0006 -1.0009 0.0080 -0.0998 0.0444
